data_4034135
loop_
_publ_author_name
'Zhang, Yu'
'Nie, Shao-Zhen'
'Ye, Jing-Jing'
'Wang, Ji-Ping'
'Zhou, Meng-Meng'
'Zhao, Chang-Qiu'
'Li, Qiang'

_publ_section_title
;
 Functional Phosphine Derivatives Having Stationary and Flexible
 Chiralities: Their Preparation and Chirality Controlling.
;
_journal_issue 13
_journal_name_full 'The Journal of organic chemistry'
_journal_page_first 8423
_journal_page_last 8439
_journal_paper_doi 10.1021/acs.joc.9b00346
_journal_volume 84
_journal_year 2019
_chemical_absolute_configuration R
_chemical_formula_sum 'C23 H29.66667 O2.33333 P'
_chemical_formula_weight 374.44
_space_group_IT_number 4
_space_group_name_Hall 'P 2yb'
_space_group_name_H-M_alt 'P 1 21 1'
_symmetry_cell_setting monoclinic
_symmetry_space_group_name_H-M 'P 1 21 1'
_atom_sites_solution_hydrogens geom
_atom_sites_solution_primary direct
_atom_sites_solution_secondary difmap
_audit_creation_method SHELXL-97
_cell_angle_alpha 90.00
_cell_angle_beta 97.774(2)
_cell_angle_gamma 90.00
_cell_formula_units_Z 6
_cell_length_a 10.0256(9)
_cell_length_b 13.1759(11)
_cell_length_c 24.608(2)
_cell_measurement_reflns_used 3893
_cell_measurement_temperature 298(2)
_cell_measurement_theta_max 26.29
_cell_measurement_theta_min 2.464
_cell_volume 3220.8(5)
_computing_cell_refinement 'Bruker SMART'
_computing_data_collection 'Bruker SMART'
_computing_data_reduction 'Bruker SAINT'
_computing_molecular_graphics 'Bruker SHELXTL'
_computing_publication_material 'Bruker SHELXTL'
_computing_structure_refinement 'SHELXL-97 (Sheldrick, 1997)'
_computing_structure_solution 'SHELXS-97 (Sheldrick, 1990)'
_diffrn_ambient_temperature 298(2)
_diffrn_measured_fraction_theta_full 0.997
_diffrn_measured_fraction_theta_max 0.997
_diffrn_measurement_device_type 'CCD area detector'
_diffrn_measurement_method 'phi and omega scans'
_diffrn_radiation_monochromator graphite
_diffrn_radiation_source 'fine-focus sealed tube'
_diffrn_radiation_type MoK\a
_diffrn_radiation_wavelength 0.71073
_diffrn_reflns_av_R_equivalents 0.0351
_diffrn_reflns_av_sigmaI/netI 0.0824
_diffrn_reflns_limit_h_max 11
_diffrn_reflns_limit_h_min -11
_diffrn_reflns_limit_k_max 15
_diffrn_reflns_limit_k_min -15
_diffrn_reflns_limit_l_max 26
_diffrn_reflns_limit_l_min -29
_diffrn_reflns_number 15753
_diffrn_reflns_theta_full 25.02
_diffrn_reflns_theta_max 25.02
_diffrn_reflns_theta_min 2.46
_exptl_absorpt_coefficient_mu 0.143
_exptl_absorpt_correction_T_max 0.9844
_exptl_absorpt_correction_T_min 0.9569
_exptl_absorpt_correction_type multi-scan
_exptl_absorpt_process_details sadabs
_exptl_crystal_colour colourless
_exptl_crystal_density_diffrn 1.158
_exptl_crystal_density_method 'not measured'
_exptl_crystal_description block
_exptl_crystal_F_000 1208
_exptl_crystal_size_max 0.31
_exptl_crystal_size_mid 0.28
_exptl_crystal_size_min 0.11
_refine_diff_density_max 0.234
_refine_diff_density_min -0.540
_refine_diff_density_rms 0.042
_refine_ls_abs_structure_details 'Flack H D (1983), Acta Cryst. A39, 876-881'
_refine_ls_abs_structure_Flack 0.05(9)
_refine_ls_extinction_method none
_refine_ls_goodness_of_fit_ref 1.069
_refine_ls_hydrogen_treatment constr
_refine_ls_matrix_type full
_refine_ls_number_parameters 721
_refine_ls_number_reflns 10201
_refine_ls_number_restraints 1
_refine_ls_restrained_S_all 1.069
_refine_ls_R_factor_all 0.1164
_refine_ls_R_factor_gt 0.0593
_refine_ls_shift/su_max 0.000
_refine_ls_shift/su_mean 0.000
_refine_ls_structure_factor_coef Fsqd
_refine_ls_weighting_details 'calc w=1/[\s^2^(Fo^2^)+(0.0336P)^2^+0.4722P] where P=(Fo^2^+2Fc^2^)/3'
_refine_ls_weighting_scheme calc
_refine_ls_wR_factor_gt 0.1005
_refine_ls_wR_factor_ref 0.1216
_reflns_number_gt 5752
_reflns_number_total 10201
_reflns_threshold_expression >2sigma(I)
_cod_data_source_file jo9b00346_si_009.cif
_cod_data_source_block 180806b
_cod_depositor_comments
;
The following automatic conversions were performed:

data item '_symmetry_cell_setting' value 'Monoclinic' was changed to
'monoclinic' in accordance with the
/home/data/users/saulius/crontab/automatic-downloads/current/ACS/lib/dictionaries/cif_core.dic
dictionary named 'cif_core.dic' version 2.4.2 last updated on
2011-04-26.

Automatic conversion script
Id: cif_fix_values 6909 2019-04-08 15:41:33Z antanas 

2020-08-12
Z value and formula fixed to values more according to usual
chemical conventions.                 miguel
;
_cod_original_formula_sum 'C69 H89 O7 P3'
_cod_original_formula_weight 1123.31
_cod_original_formula_units_Z 2
_cod_original_cell_volume 3220.7(5)
_cod_original_sg_symbol_H-M P2(1)
_cod_database_code 4034135

loop_
_symmetry_equiv_pos_as_xyz
'x, y, z'
'-x, y+1/2, -z'

loop_
_atom_site_label
_atom_site_type_symbol
_atom_site_fract_x
_atom_site_fract_y
_atom_site_fract_z
_atom_site_U_iso_or_equiv
_atom_site_adp_type
_atom_site_occupancy
_atom_site_symmetry_multiplicity
_atom_site_calc_flag
_atom_site_refinement_flags
P1 P 0.75247(14) 0.61073(10) -0.00168(5) 0.0576(3) Uani 1 1 d .
P2 P 0.55438(14) 0.12657(10) 0.33207(5) 0.0633(4) Uani 1 1 d .
P3 P 0.18168(13) 0.87759(10) 0.39389(5) 0.0586(4) Uani 1 1 d .
O1 O 0.7402(3) 0.5103(2) -0.02894(11) 0.0667(9) Uani 1 1 d .
O2 O 0.8101(4) 0.8017(3) -0.03791(15) 0.0914(12) Uani 1 1 d .
O3 O 0.4677(3) 0.1156(3) 0.37591(11) 0.0774(10) Uani 1 1 d .
O4 O 0.7502(4) -0.0011(3) 0.30145(15) 0.0776(10) Uani 1 1 d .
O5 O 0.1269(4) 0.9688(2) 0.36290(13) 0.0747(10) Uani 1 1 d .
O6 O 0.3311(4) 0.8509(3) 0.49506(13) 0.0831(11) Uani 1 1 d .
O7 O 0.2122(5) 0.1658(3) 0.39756(19) 0.1434(19) Uani 1 1 d .
H7C H 0.2943 0.1606 0.3927 0.172 Uiso 1 1 d R
H7D H 0.1734 0.1098 0.3883 0.172 Uiso 1 1 d R
C1 C 0.5955(5) 0.6749(3) -0.00189(17) 0.0558(13) Uani 1 1 d .
C2 C 0.4780(6) 0.6239(4) -0.02209(18) 0.0694(14) Uani 1 1 d .
H2 H 0.4843 0.5595 -0.0370 0.083 Uiso 1 1 calc R
C3 C 0.3537(7) 0.6651(5) -0.0209(2) 0.0863(18) Uani 1 1 d .
H3 H 0.2770 0.6290 -0.0349 0.104 Uiso 1 1 calc R
C4 C 0.3419(6) 0.7590(6) 0.0008(3) 0.0935(19) Uani 1 1 d .
H4 H 0.2572 0.7870 0.0021 0.112 Uiso 1 1 calc R
C5 C 0.4560(7) 0.8125(4) 0.0210(2) 0.0855(17) Uani 1 1 d .
H5 H 0.4472 0.8767 0.0357 0.103 Uiso 1 1 calc R
C6 C 0.5834(6) 0.7729(4) 0.01975(19) 0.0644(14) Uani 1 1 d .
C7 C 0.7041(6) 0.8314(4) 0.0420(2) 0.0683(15) Uani 1 1 d .
C8 C 0.7123(6) 0.8806(4) 0.0937(2) 0.0845(17) Uani 1 1 d .
H8 H 0.6392 0.8782 0.1132 0.101 Uiso 1 1 calc R
C9 C 0.8273(9) 0.9318(4) 0.1152(3) 0.097(2) Uani 1 1 d .
H9 H 0.8310 0.9626 0.1494 0.116 Uiso 1 1 calc R
C10 C 0.9349(9) 0.9382(5) 0.0876(4) 0.109(3) Uani 1 1 d .
H10 H 1.0104 0.9746 0.1026 0.131 Uiso 1 1 calc R
C11 C 0.9341(7) 0.8916(5) 0.0376(3) 0.098(2) Uani 1 1 d .
H11 H 1.0091 0.8942 0.0192 0.118 Uiso 1 1 calc R
C12 C 0.8179(7) 0.8403(4) 0.0153(2) 0.0742(16) Uani 1 1 d .
C13 C 0.8413(5) 0.6018(3) 0.06774(16) 0.0512(11) Uani 1 1 d .
H13 H 0.8245 0.6643 0.0873 0.061 Uiso 1 1 calc R
C14 C 0.9927(5) 0.5937(4) 0.06574(18) 0.0657(14) Uani 1 1 d .
H14A H 1.0085 0.5385 0.0413 0.079 Uiso 1 1 calc R
H14B H 1.0229 0.6558 0.0502 0.079 Uiso 1 1 calc R
C15 C 1.0766(5) 0.5758(4) 0.1206(2) 0.0706(15) Uani 1 1 d .
H15 H 1.0662 0.6348 0.1439 0.085 Uiso 1 1 calc R
C16 C 1.0256(6) 0.4837(5) 0.1478(2) 0.0855(18) Uani 1 1 d .
H16A H 1.0772 0.4746 0.1838 0.103 Uiso 1 1 calc R
H16B H 1.0378 0.4238 0.1261 0.103 Uiso 1 1 calc R
C17 C 0.8772(5) 0.4956(4) 0.15366(18) 0.0689(15) Uani 1 1 d .
H17A H 0.8469 0.4354 0.1711 0.083 Uiso 1 1 calc R
H17B H 0.8665 0.5530 0.1773 0.083 Uiso 1 1 calc R
C18 C 0.7894(4) 0.5114(3) 0.09898(16) 0.0500(11) Uani 1 1 d .
H18 H 0.7999 0.4507 0.0769 0.060 Uiso 1 1 calc R
C19 C 0.6404(5) 0.5174(4) 0.10623(19) 0.0611(13) Uani 1 1 d .
H19 H 0.5904 0.5307 0.0699 0.073 Uiso 1 1 calc R
C20 C 0.5879(6) 0.4161(4) 0.1260(2) 0.0874(18) Uani 1 1 d .
H20A H 0.6254 0.4047 0.1635 0.131 Uiso 1 1 calc R
H20B H 0.6139 0.3618 0.1037 0.131 Uiso 1 1 calc R
H20C H 0.4915 0.4185 0.1233 0.131 Uiso 1 1 calc R
C21 C 0.6072(6) 0.6031(4) 0.1433(2) 0.0879(17) Uani 1 1 d .
H21A H 0.5114 0.6076 0.1424 0.132 Uiso 1 1 calc R
H21B H 0.6409 0.6659 0.1308 0.132 Uiso 1 1 calc R
H21C H 0.6484 0.5899 0.1802 0.132 Uiso 1 1 calc R
C22 C 1.2264(5) 0.5658(5) 0.1144(3) 0.113(2) Uani 1 1 d .
H22A H 1.2389 0.5093 0.0910 0.169 Uiso 1 1 calc R
H22B H 1.2777 0.5552 0.1498 0.169 Uiso 1 1 calc R
H22C H 1.2564 0.6269 0.0985 0.169 Uiso 1 1 calc R
C23 C 0.8406(6) 0.6973(4) -0.0423(2) 0.0835(18) Uani 1 1 d .
H23A H 0.9366 0.6884 -0.0317 0.100 Uiso 1 1 calc R
H23B H 0.8204 0.6778 -0.0806 0.100 Uiso 1 1 calc R
C24 C 0.4769(5) 0.0812(3) 0.26655(16) 0.0545(13) Uani 1 1 d .
C25 C 0.3439(6) 0.0522(4) 0.2610(2) 0.0667(15) Uani 1 1 d .
H25 H 0.2979 0.0541 0.2913 0.080 Uiso 1 1 calc R
C26 C 0.2770(6) 0.0200(4) 0.2106(2) 0.0751(15) Uani 1 1 d .
H26 H 0.1872 0.0004 0.2075 0.090 Uiso 1 1 calc R
C27 C 0.3440(7) 0.0174(5) 0.1658(2) 0.0858(17) Uani 1 1 d .
H27 H 0.2994 -0.0033 0.1320 0.103 Uiso 1 1 calc R
C28 C 0.4777(7) 0.0455(4) 0.1707(2) 0.0774(17) Uani 1 1 d .
H28 H 0.5225 0.0434 0.1400 0.093 Uiso 1 1 calc R
C29 C 0.5468(6) 0.0772(3) 0.2209(2) 0.0615(14) Uani 1 1 d .
C30 C 0.6900(6) 0.1058(4) 0.2231(2) 0.0672(14) Uani 1 1 d .
C31 C 0.7333(7) 0.1699(4) 0.1846(2) 0.0833(18) Uani 1 1 d .
H31 H 0.6709 0.1948 0.1563 0.100 Uiso 1 1 calc R
C32 C 0.8654(9) 0.1977(5) 0.1869(3) 0.101(2) Uani 1 1 d .
H32 H 0.8916 0.2416 0.1608 0.122 Uiso 1 1 calc R
C33 C 0.9592(7) 0.1607(5) 0.2279(4) 0.107(2) Uani 1 1 d .
H33 H 1.0491 0.1793 0.2294 0.128 Uiso 1 1 calc R
C34 C 0.9197(7) 0.0958(5) 0.2669(3) 0.0945(19) Uani 1 1 d .
H34 H 0.9829 0.0705 0.2948 0.113 Uiso 1 1 calc R
C35 C 0.7869(6) 0.0690(4) 0.2644(2) 0.0695(15) Uani 1 1 d .
C36 C 0.6124(5) 0.2558(3) 0.3240(2) 0.0612(13) Uani 1 1 d .
H36 H 0.6313 0.2635 0.2862 0.073 Uiso 1 1 calc R
C37 C 0.7428(5) 0.2775(4) 0.3625(2) 0.0733(15) Uani 1 1 d .
H37A H 0.7275 0.2655 0.4000 0.088 Uiso 1 1 calc R
H37B H 0.8119 0.2307 0.3542 0.088 Uiso 1 1 calc R
C38 C 0.7936(6) 0.3864(5) 0.3575(2) 0.0884(17) Uani 1 1 d .
H38 H 0.8142 0.3965 0.3201 0.106 Uiso 1 1 calc R
C39 C 0.6860(8) 0.4595(4) 0.3675(3) 0.109(2) Uani 1 1 d .
H39A H 0.7172 0.5282 0.3626 0.131 Uiso 1 1 calc R
H39B H 0.6680 0.4528 0.4051 0.131 Uiso 1 1 calc R
C40 C 0.5577(7) 0.4416(4) 0.3290(3) 0.103(2) Uani 1 1 d .
H40A H 0.5746 0.4531 0.2916 0.124 Uiso 1 1 calc R
H40B H 0.4903 0.4901 0.3371 0.124 Uiso 1 1 calc R
C41 C 0.5028(6) 0.3346(4) 0.3337(2) 0.0718(15) Uani 1 1 d .
H41 H 0.4852 0.3260 0.3716 0.086 Uiso 1 1 calc R
C42 C 0.3675(6) 0.3206(4) 0.2967(2) 0.0848(18) Uani 1 1 d .
H42 H 0.3418 0.2495 0.3011 0.102 Uiso 1 1 calc R
C43 C 0.2553(6) 0.3843(5) 0.3165(3) 0.120(2) Uani 1 1 d .
H43A H 0.2463 0.3663 0.3537 0.179 Uiso 1 1 calc R
H43B H 0.1718 0.3715 0.2934 0.179 Uiso 1 1 calc R
H43C H 0.2774 0.4550 0.3148 0.179 Uiso 1 1 calc R
C44 C 0.3723(7) 0.3355(5) 0.2350(2) 0.114(2) Uani 1 1 d .
H44A H 0.2913 0.3091 0.2145 0.171 Uiso 1 1 calc R
H44B H 0.4486 0.3001 0.2246 0.171 Uiso 1 1 calc R
H44C H 0.3799 0.4065 0.2273 0.171 Uiso 1 1 calc R
C45 C 0.9232(7) 0.4023(5) 0.3975(3) 0.116(2) Uani 1 1 d .
H45A H 0.9571 0.4695 0.3930 0.174 Uiso 1 1 calc R
H45B H 0.9894 0.3534 0.3901 0.174 Uiso 1 1 calc R
H45C H 0.9043 0.3940 0.4345 0.174 Uiso 1 1 calc R
C46 C 0.6978(6) 0.0398(4) 0.3477(2) 0.0758(16) Uani 1 1 d .
H46A H 0.7696 0.0757 0.3702 0.091 Uiso 1 1 calc R
H46B H 0.6704 -0.0160 0.3694 0.091 Uiso 1 1 calc R
C47 C 0.0613(5) 0.8183(4) 0.43095(18) 0.0599(13) Uani 1 1 d .
C48 C -0.0659(6) 0.8594(5) 0.4267(2) 0.0836(17) Uani 1 1 d .
H48 H -0.0864 0.9155 0.4042 0.100 Uiso 1 1 calc R
C49 C -0.1626(7) 0.8201(7) 0.4545(3) 0.115(3) Uani 1 1 d .
H49 H -0.2478 0.8493 0.4512 0.138 Uiso 1 1 calc R
C50 C -0.1326(7) 0.7367(7) 0.4876(3) 0.122(3) Uani 1 1 d .
H50 H -0.1984 0.7089 0.5064 0.147 Uiso 1 1 calc R
C51 C -0.0065(7) 0.6941(5) 0.4931(2) 0.100(2) Uani 1 1 d .
H51 H 0.0123 0.6381 0.5159 0.120 Uiso 1 1 calc R
C52 C 0.0937(5) 0.7334(4) 0.4651(2) 0.0696(15) Uani 1 1 d .
C53 C 0.2298(6) 0.6890(5) 0.47167(18) 0.0685(15) Uani 1 1 d .
C54 C 0.2484(8) 0.5849(5) 0.4639(2) 0.103(2) Uani 1 1 d .
H54 H 0.1743 0.5423 0.4563 0.124 Uiso 1 1 calc R
C55 C 0.3787(10) 0.5451(6) 0.4674(3) 0.114(3) Uani 1 1 d .
H55 H 0.3907 0.4759 0.4623 0.137 Uiso 1 1 calc R
C56 C 0.4869(9) 0.6060(8) 0.4782(3) 0.123(3) Uani 1 1 d .
H56 H 0.5730 0.5790 0.4793 0.147 Uiso 1 1 calc R
C57 C 0.4708(7) 0.7084(6) 0.4876(2) 0.095(2) Uani 1 1 d .
H57 H 0.5458 0.7497 0.4966 0.114 Uiso 1 1 calc R
C58 C 0.3440(6) 0.7492(5) 0.48363(19) 0.0704(15) Uani 1 1 d .
C59 C 0.2479(4) 0.7853(3) 0.34973(17) 0.0518(12) Uani 1 1 d .
H59 H 0.2413 0.7180 0.3662 0.062 Uiso 1 1 calc R
C60 C 0.3974(5) 0.8060(3) 0.34560(18) 0.0569(12) Uani 1 1 d .
H60A H 0.4064 0.8745 0.3320 0.068 Uiso 1 1 calc R
H60B H 0.4482 0.8023 0.3820 0.068 Uiso 1 1 calc R
C61 C 0.4579(5) 0.7320(4) 0.3082(2) 0.0697(14) Uani 1 1 d .
H61 H 0.4504 0.6639 0.3235 0.084 Uiso 1 1 calc R
C62 C 0.3759(6) 0.7330(5) 0.2525(2) 0.0887(18) Uani 1 1 d .
H62A H 0.4113 0.6827 0.2295 0.106 Uiso 1 1 calc R
H62B H 0.3841 0.7990 0.2358 0.106 Uiso 1 1 calc R
C63 C 0.2292(5) 0.7111(5) 0.2549(2) 0.0896(18) Uani 1 1 d .
H63A H 0.2205 0.6422 0.2679 0.107 Uiso 1 1 calc R
H63B H 0.1804 0.7154 0.2182 0.107 Uiso 1 1 calc R
C64 C 0.1646(5) 0.7839(4) 0.29240(16) 0.0562(12) Uani 1 1 d .
H64 H 0.1710 0.8520 0.2770 0.067 Uiso 1 1 calc R
C65 C 0.0145(5) 0.7626(4) 0.29275(18) 0.0611(13) Uani 1 1 d .
H65 H -0.0158 0.8079 0.3202 0.073 Uiso 1 1 calc R
C66 C -0.0168(6) 0.6542(4) 0.3095(2) 0.097(2) Uani 1 1 d .
H66A H 0.0094 0.6073 0.2830 0.145 Uiso 1 1 calc R
H66B H -0.1116 0.6478 0.3111 0.145 Uiso 1 1 calc R
H66C H 0.0322 0.6396 0.3449 0.145 Uiso 1 1 calc R
C67 C -0.0677(5) 0.7896(5) 0.23782(19) 0.0858(17) Uani 1 1 d .
H67A H -0.0481 0.8582 0.2282 0.129 Uiso 1 1 calc R
H67B H -0.1619 0.7835 0.2407 0.129 Uiso 1 1 calc R
H67C H -0.0447 0.7443 0.2100 0.129 Uiso 1 1 calc R
C68 C 0.6054(5) 0.7516(5) 0.3058(2) 0.097(2) Uani 1 1 d .
H68A H 0.6432 0.6953 0.2883 0.145 Uiso 1 1 calc R
H68B H 0.6517 0.7594 0.3424 0.145 Uiso 1 1 calc R
H68C H 0.6152 0.8124 0.2853 0.145 Uiso 1 1 calc R
C69 C 0.3100(6) 0.9168(4) 0.4487(2) 0.0786(16) Uani 1 1 d .
H69A H 0.3944 0.9235 0.4339 0.094 Uiso 1 1 calc R
H69B H 0.2863 0.9834 0.4612 0.094 Uiso 1 1 calc R

loop_
_atom_site_aniso_label
_atom_site_aniso_U_11
_atom_site_aniso_U_22
_atom_site_aniso_U_33
_atom_site_aniso_U_23
_atom_site_aniso_U_13
_atom_site_aniso_U_12
P1 0.0696(9) 0.0523(8) 0.0508(7) -0.0013(7) 0.0086(6) -0.0043(7)
P2 0.0762(10) 0.0564(9) 0.0570(8) 0.0146(7) 0.0078(7) 0.0050(8)
P3 0.0560(9) 0.0592(9) 0.0598(8) -0.0037(7) 0.0050(6) 0.0019(7)
O1 0.088(3) 0.058(2) 0.0521(18) -0.0142(17) 0.0043(17) -0.0008(19)
O2 0.126(4) 0.074(3) 0.075(3) 0.022(2) 0.015(2) -0.023(2)
O3 0.097(3) 0.083(2) 0.0550(18) 0.0194(19) 0.0203(17) -0.003(2)
O4 0.079(3) 0.060(2) 0.092(3) 0.015(2) 0.003(2) 0.017(2)
O5 0.081(3) 0.054(2) 0.086(2) 0.0080(18) 0.0024(19) 0.0158(19)
O6 0.077(3) 0.104(3) 0.065(2) -0.017(2) -0.0020(18) -0.006(2)
O7 0.180(5) 0.089(3) 0.182(4) -0.030(3) 0.101(4) -0.006(3)
C1 0.073(4) 0.045(3) 0.047(3) 0.005(2) 0.000(2) -0.004(3)
C2 0.079(4) 0.058(3) 0.067(3) 0.012(3) -0.004(3) 0.006(4)
C3 0.085(5) 0.080(5) 0.089(4) 0.019(3) -0.008(3) 0.000(4)
C4 0.064(5) 0.096(5) 0.117(5) 0.026(4) -0.001(4) 0.021(4)
C5 0.090(5) 0.068(4) 0.096(4) 0.004(3) 0.001(4) 0.014(4)
C6 0.069(4) 0.050(3) 0.070(3) 0.008(3) -0.005(3) -0.002(3)
C7 0.090(5) 0.044(3) 0.066(3) 0.009(3) -0.007(3) 0.010(3)
C8 0.100(5) 0.051(3) 0.097(4) 0.002(3) -0.009(4) 0.022(4)
C9 0.127(7) 0.055(4) 0.095(5) -0.010(3) -0.037(5) 0.000(4)
C10 0.116(7) 0.062(4) 0.137(7) 0.009(5) -0.031(5) -0.013(4)
C11 0.101(6) 0.062(4) 0.129(6) 0.018(4) 0.003(4) -0.019(4)
C12 0.095(5) 0.054(3) 0.072(4) 0.017(3) 0.004(4) -0.006(3)
C13 0.064(3) 0.043(3) 0.048(2) -0.004(2) 0.015(2) 0.000(2)
C14 0.058(4) 0.073(4) 0.068(3) -0.005(3) 0.014(3) -0.010(3)
C15 0.046(3) 0.097(4) 0.065(3) -0.020(3) -0.007(3) 0.000(3)
C16 0.069(5) 0.101(5) 0.083(4) 0.010(4) 0.002(3) 0.019(4)
C17 0.069(4) 0.081(4) 0.056(3) 0.017(3) 0.007(3) 0.013(3)
C18 0.052(3) 0.051(3) 0.045(3) -0.001(2) 0.000(2) 0.006(2)
C19 0.053(3) 0.068(3) 0.061(3) 0.017(3) 0.004(2) -0.003(3)
C20 0.084(5) 0.086(4) 0.096(4) 0.032(3) 0.025(3) -0.012(3)
C21 0.074(4) 0.089(4) 0.108(4) -0.001(4) 0.037(3) 0.019(4)
C22 0.055(4) 0.162(7) 0.118(5) -0.009(4) 0.000(4) 0.007(4)
C23 0.113(5) 0.072(4) 0.068(3) 0.006(3) 0.022(3) -0.012(4)
C24 0.066(4) 0.060(3) 0.036(3) 0.014(2) 0.004(2) 0.012(3)
C25 0.076(4) 0.064(4) 0.059(3) 0.012(3) 0.007(3) 0.008(3)
C26 0.067(4) 0.078(4) 0.077(4) 0.012(3) -0.003(3) 0.012(3)
C27 0.090(5) 0.105(5) 0.058(4) -0.005(3) -0.009(3) 0.015(4)
C28 0.091(5) 0.087(4) 0.055(4) 0.005(3) 0.015(3) 0.018(4)
C29 0.070(4) 0.058(3) 0.055(3) 0.015(2) 0.004(3) 0.016(3)
C30 0.080(4) 0.054(3) 0.070(3) 0.015(3) 0.021(3) 0.020(3)
C31 0.093(5) 0.076(4) 0.089(4) 0.021(3) 0.038(4) 0.017(4)
C32 0.109(6) 0.074(4) 0.132(6) 0.020(4) 0.057(5) 0.015(5)
C33 0.081(5) 0.081(5) 0.166(7) -0.005(5) 0.041(5) -0.001(4)
C34 0.083(5) 0.073(4) 0.127(5) 0.003(4) 0.013(4) 0.017(4)
C35 0.067(4) 0.050(3) 0.094(4) 0.006(3) 0.017(3) 0.006(3)
C36 0.058(4) 0.056(3) 0.071(3) 0.016(3) 0.015(3) 0.006(3)
C37 0.079(4) 0.064(4) 0.078(4) 0.004(3) 0.017(3) -0.006(3)
C38 0.100(5) 0.082(4) 0.086(4) 0.005(3) 0.024(4) -0.019(4)
C39 0.126(7) 0.058(4) 0.149(6) -0.002(4) 0.036(5) -0.010(4)
C40 0.105(6) 0.053(4) 0.154(6) 0.017(4) 0.030(5) 0.007(4)
C41 0.073(4) 0.057(3) 0.087(4) 0.018(3) 0.017(3) 0.013(3)
C42 0.085(5) 0.067(4) 0.108(5) 0.028(3) 0.032(4) 0.031(3)
C43 0.089(5) 0.106(5) 0.169(6) 0.024(5) 0.033(4) 0.040(5)
C44 0.113(6) 0.134(6) 0.095(5) 0.049(4) 0.016(4) 0.029(4)
C45 0.107(6) 0.108(6) 0.129(6) 0.003(4) -0.002(5) -0.035(4)
C46 0.088(4) 0.060(4) 0.075(4) 0.023(3) -0.006(3) 0.011(3)
C47 0.051(4) 0.071(4) 0.057(3) -0.008(3) 0.007(2) 0.006(3)
C48 0.065(4) 0.116(5) 0.072(4) 0.005(3) 0.017(3) 0.020(4)
C49 0.070(5) 0.192(8) 0.084(5) 0.023(5) 0.014(4) 0.021(5)
C50 0.055(5) 0.217(9) 0.096(5) 0.023(5) 0.015(4) -0.030(5)
C51 0.069(5) 0.143(6) 0.088(4) 0.033(4) 0.009(4) -0.019(4)
C52 0.050(4) 0.097(4) 0.061(3) 0.001(3) 0.005(3) -0.013(3)
C53 0.067(4) 0.086(4) 0.051(3) 0.024(3) 0.002(3) 0.007(4)
C54 0.123(7) 0.091(5) 0.091(5) 0.045(4) -0.005(4) 0.013(5)
C55 0.138(8) 0.088(6) 0.113(6) 0.040(4) 0.004(5) 0.033(6)
C56 0.096(6) 0.143(8) 0.128(6) 0.051(6) 0.010(5) 0.046(6)
C57 0.080(5) 0.125(6) 0.078(4) 0.027(4) 0.003(3) 0.019(5)
C58 0.055(4) 0.098(5) 0.056(3) 0.005(3) 0.002(3) 0.010(4)
C59 0.046(3) 0.055(3) 0.054(3) 0.007(2) 0.006(2) -0.003(2)
C60 0.054(3) 0.054(3) 0.063(3) 0.004(2) 0.006(2) 0.001(3)
C61 0.052(4) 0.066(3) 0.092(4) -0.007(3) 0.013(3) 0.004(3)
C62 0.066(4) 0.116(5) 0.086(4) -0.039(3) 0.019(3) 0.009(4)
C63 0.067(4) 0.126(5) 0.076(4) -0.042(3) 0.010(3) -0.002(4)
C64 0.052(3) 0.069(3) 0.047(3) 0.000(2) 0.004(2) 0.002(3)
C65 0.051(3) 0.075(4) 0.056(3) -0.004(3) 0.000(2) 0.003(3)
C66 0.065(4) 0.093(5) 0.129(5) 0.025(4) 0.000(4) -0.015(3)
C67 0.060(4) 0.123(5) 0.069(4) -0.001(3) -0.013(3) 0.008(3)
C68 0.058(4) 0.109(5) 0.126(5) -0.030(4) 0.027(3) 0.005(4)
C69 0.091(5) 0.068(4) 0.076(4) -0.007(3) 0.006(3) 0.001(3)

loop_
_atom_type_symbol
_atom_type_description
_atom_type_scat_dispersion_real
_atom_type_scat_dispersion_imag
_atom_type_scat_source
C C 0.0033 0.0016 'International Tables Vol C Tables 4.2.6.8 and 6.1.1.4'
H H 0.0000 0.0000 'International Tables Vol C Tables 4.2.6.8 and 6.1.1.4'
O O 0.0106 0.0060 'International Tables Vol C Tables 4.2.6.8 and 6.1.1.4'
P P 0.1023 0.0942 'International Tables Vol C Tables 4.2.6.8 and 6.1.1.4'

loop_
_geom_angle_atom_site_label_1
_geom_angle_atom_site_label_2
_geom_angle_atom_site_label_3
_geom_angle
O1 P1 C1 113.7(2)
O1 P1 C13 111.5(2)
C1 P1 C13 110.6(2)
O1 P1 C23 109.1(2)
C1 P1 C23 101.2(3)
C13 P1 C23 110.1(2)
O3 P2 C24 113.4(2)
O3 P2 C36 113.5(2)
C24 P2 C36 108.7(2)
O3 P2 C46 107.9(2)
C24 P2 C46 102.2(2)
C36 P2 C46 110.7(2)
O5 P3 C47 112.7(2)
O5 P3 C69 109.1(2)
C47 P3 C69 101.8(2)
O5 P3 C59 112.0(2)
C47 P3 C59 109.8(2)
C69 P3 C59 110.9(2)
C12 O2 C23 116.1(4)
C35 O4 C46 115.8(4)
C58 O6 C69 115.9(4)
C2 C1 C6 117.8(5)
C2 C1 P1 118.5(4)
C6 C1 P1 123.6(4)
C3 C2 C1 122.2(5)
C4 C3 C2 120.0(6)
C3 C4 C5 119.7(6)
C4 C5 C6 121.6(6)
C5 C6 C1 118.7(5)
C5 C6 C7 120.6(5)
C1 C6 C7 120.7(5)
C12 C7 C8 115.5(5)
C12 C7 C6 123.4(5)
C8 C7 C6 121.1(6)
C9 C8 C7 120.8(7)
C10 C9 C8 121.3(7)
C9 C10 C11 120.9(7)
C10 C11 C12 118.2(7)
C11 C12 C7 123.3(6)
C11 C12 O2 118.9(6)
C7 C12 O2 117.7(5)
C14 C13 C18 111.4(4)
C14 C13 P1 109.6(3)
C18 C13 P1 111.2(3)
C15 C14 C13 114.7(4)
C16 C15 C14 110.0(4)
C16 C15 C22 111.8(5)
C14 C15 C22 111.1(4)
C15 C16 C17 110.7(4)
C18 C17 C16 112.8(4)
C17 C18 C19 111.2(4)
C17 C18 C13 110.7(4)
C19 C18 C13 114.7(4)
C21 C19 C18 113.9(4)
C21 C19 C20 110.0(4)
C18 C19 C20 111.9(4)
O2 C23 P1 116.1(4)
C25 C24 C29 119.5(5)
C25 C24 P2 118.5(4)
C29 C24 P2 121.9(4)
C24 C25 C26 121.1(5)
C27 C26 C25 119.7(6)
C26 C27 C28 120.0(5)
C27 C28 C29 121.1(5)
C28 C29 C24 118.6(5)
C28 C29 C30 118.1(5)
C24 C29 C30 123.3(5)
C31 C30 C35 117.4(6)
C31 C30 C29 121.6(5)
C35 C30 C29 121.0(5)
C32 C31 C30 121.8(6)
C31 C32 C33 120.0(6)
C32 C33 C34 119.8(7)
C35 C34 C33 119.6(6)
C34 C35 O4 119.0(6)
C34 C35 C30 121.4(5)
O4 C35 C30 119.5(5)
C37 C36 C41 110.0(4)
C37 C36 P2 111.5(3)
C41 C36 P2 111.5(3)
C38 C37 C36 113.0(4)
C39 C38 C37 109.7(5)
C39 C38 C45 112.0(6)
C37 C38 C45 109.8(5)
C38 C39 C40 111.7(6)
C39 C40 C41 112.6(5)
C40 C41 C42 111.4(5)
C40 C41 C36 109.7(4)
C42 C41 C36 114.5(4)
C43 C42 C41 111.9(5)
C43 C42 C44 111.4(5)
C41 C42 C44 115.1(5)
O4 C46 P2 115.6(3)
C48 C47 C52 119.6(5)
C48 C47 P3 118.2(4)
C52 C47 P3 122.3(4)
C49 C48 C47 121.8(6)
C48 C49 C50 119.1(6)
C51 C50 C49 120.6(6)
C50 C51 C52 121.1(6)
C51 C52 C47 117.8(5)
C51 C52 C53 121.2(5)
C47 C52 C53 121.0(5)
C58 C53 C54 117.7(6)
C58 C53 C52 121.4(5)
C54 C53 C52 120.8(6)
C55 C54 C53 119.9(7)
C56 C55 C54 120.6(8)
C55 C56 C57 120.3(8)
C58 C57 C56 119.9(7)
C57 C58 O6 118.5(6)
C57 C58 C53 121.4(6)
O6 C58 C53 120.0(5)
C64 C59 C60 110.7(3)
C64 C59 P3 111.1(3)
C60 C59 P3 111.0(3)
C61 C60 C59 113.4(4)
C62 C61 C68 112.5(4)
C62 C61 C60 109.4(4)
C68 C61 C60 112.7(4)
C61 C62 C63 112.3(5)
C62 C63 C64 113.4(4)
C65 C64 C63 112.6(4)
C65 C64 C59 114.1(3)
C63 C64 C59 109.7(4)
C67 C65 C66 110.5(4)
C67 C65 C64 111.4(4)
C66 C65 C64 114.2(4)
O6 C69 P3 115.9(4)

loop_
_geom_bond_atom_site_label_1
_geom_bond_atom_site_label_2
_geom_bond_distance
P1 O1 1.481(3)
P1 C1 1.786(5)
P1 C13 1.820(4)
P1 C23 1.822(5)
P2 O3 1.481(3)
P2 C24 1.795(5)
P2 C36 1.818(5)
P2 C46 1.836(5)
P3 O5 1.488(3)
P3 C47 1.787(5)
P3 C69 1.809(5)
P3 C59 1.815(5)
O2 C12 1.398(6)
O2 C23 1.417(6)
O4 C35 1.383(6)
O4 C46 1.422(6)
O6 C58 1.379(6)
O6 C69 1.426(6)
C1 C2 1.388(6)
C1 C6 1.409(6)
C2 C3 1.363(7)
C3 C4 1.358(8)
C4 C5 1.378(8)
C5 C6 1.383(7)
C6 C7 1.475(7)
C7 C12 1.396(7)
C7 C8 1.419(7)
C8 C9 1.379(8)
C9 C10 1.354(9)
C10 C11 1.373(8)
C11 C12 1.394(8)
C13 C14 1.529(6)
C13 C18 1.545(6)
C14 C15 1.509(6)
C15 C16 1.509(7)
C15 C22 1.535(7)
C16 C17 1.522(6)
C17 C18 1.519(6)
C18 C19 1.530(6)
C19 C21 1.517(6)
C19 C20 1.539(6)
C24 C25 1.376(6)
C24 C29 1.402(6)
C25 C26 1.393(6)
C26 C27 1.368(7)
C27 C28 1.380(7)
C28 C29 1.397(7)
C29 C30 1.479(7)
C30 C31 1.382(7)
C30 C35 1.394(7)
C31 C32 1.368(8)
C32 C33 1.371(8)
C33 C34 1.384(8)
C34 C35 1.371(7)
C36 C37 1.534(6)
C36 C41 1.553(6)
C37 C38 1.532(7)
C38 C39 1.491(8)
C38 C45 1.535(8)
C39 C40 1.509(8)
C40 C41 1.523(7)
C41 C42 1.539(7)
C42 C43 1.535(7)
C42 C44 1.540(7)
C47 C48 1.376(6)
C47 C52 1.411(6)
C48 C49 1.363(8)
C49 C50 1.377(9)
C50 C51 1.373(9)
C51 C52 1.392(7)
C52 C53 1.473(7)
C53 C58 1.391(7)
C53 C54 1.402(8)
C54 C55 1.400(9)
C55 C56 1.347(9)
C56 C57 1.383(10)
C57 C58 1.371(7)
C59 C64 1.540(5)
C59 C60 1.541(6)
C60 C61 1.522(6)
C61 C62 1.499(7)
C61 C68 1.510(6)
C62 C63 1.508(7)
C63 C64 1.533(6)
C64 C65 1.532(6)
C65 C67 1.527(6)
C65 C66 1.531(7)
